data_2010981
loop_
_publ_author_name
'Turjanski, Adri\'an'
'Chaia, Zulema D\'ebora'
'Doctorovich, Fabio'
'Estrin, Dario'
'Rosenstein, Ruth'
'Piro, Oscar E.'

_publ_section_title
;
 <i>N</i>-Nitrosomelatonin
;
_journal_issue 6
_journal_name_full 'Acta Crystallographica Section C'
_journal_page_first 682
_journal_page_last 683
_journal_paper_doi 10.1107/S010827010000456X
_journal_volume 56
_journal_year 2000
_chemical_formula_moiety 'C13 H15 N3 O3'
_chemical_formula_sum 'C13 H15 N3 O3'
_chemical_formula_weight 261.28
_chemical_name_systematic
;
 N-nitrosomelatonin
;
_space_group_IT_number 15
_symmetry_cell_setting monoclinic
_symmetry_space_group_name_Hall '-C 2yc'
_symmetry_space_group_name_H-M 'C 1 2/c 1'
_audit_creation_method SHELXL
_cell_angle_alpha 90.00
_cell_angle_beta 99.73(3)
_cell_angle_gamma 90.00
_cell_formula_units_Z 8
_cell_length_a 13.580(5)
_cell_length_b 9.488(2)
_cell_length_c 20.266(7)
_cell_measurement_reflns_used 23
_cell_measurement_temperature 293(2)
_cell_measurement_theta_max 15.71
_cell_measurement_theta_min 9.80
_cell_volume 2573.7(14)
_computing_cell_refinement 'CAD-4 Software'
_computing_data_collection 'CAD-4 Software (Enraf-Nonius, 1989)'
_computing_data_reduction 'SDP (Frenz, 1983)'
_computing_molecular_graphics 'ORTEP (Johnson, 1965)'
_computing_publication_material SHELXL93
_computing_structure_refinement 'SHELXL93 (Sheldrick, 1993)'
_computing_structure_solution 'SHELXS86 (Sheldrick, 1990)'
_diffrn_ambient_temperature 293(2)
_diffrn_measurement_device 'Enraf-Nonius CAD4'
_diffrn_measurement_method '\w/2\q scan'
_diffrn_radiation_monochromator graphite
_diffrn_radiation_source 'fine-focus sealed tube'
_diffrn_radiation_type 'Mo K\a'
_diffrn_radiation_wavelength .71073
_diffrn_reflns_av_R_equivalents .011
_diffrn_reflns_av_sigmaI/netI .024
_diffrn_reflns_limit_h_max 17
_diffrn_reflns_limit_h_min -17
_diffrn_reflns_limit_k_max 12
_diffrn_reflns_limit_k_min 0
_diffrn_reflns_limit_l_max 26
_diffrn_reflns_limit_l_min 0
_diffrn_reflns_number 3178
_diffrn_reflns_theta_max 27.96
_diffrn_reflns_theta_min 2.04
_diffrn_standards_decay_% 1.1
_diffrn_standards_interval_time 30
_diffrn_standards_number 1
_exptl_absorpt_coefficient_mu .098
_exptl_absorpt_correction_type none
_exptl_crystal_colour yellow
_exptl_crystal_density_diffrn 1.349
_exptl_crystal_description 'triangular prism'
_exptl_crystal_F_000 1104
_exptl_crystal_size_max .44
_exptl_crystal_size_mid .44
_exptl_crystal_size_min .28
_refine_diff_density_max .15
_refine_diff_density_min -.21
_refine_ls_extinction_method none
_refine_ls_goodness_of_fit_all 1.080
_refine_ls_goodness_of_fit_ref 1.01
_refine_ls_hydrogen_treatment constr
_refine_ls_matrix_type full
_refine_ls_number_parameters 177
_refine_ls_number_reflns 3085
_refine_ls_number_restraints 0
_refine_ls_restrained_S_all 1.124
_refine_ls_restrained_S_obs 1.014
_refine_ls_R_factor_all .082
_refine_ls_R_factor_gt .042
_refine_ls_shift/esd_mean .000
_refine_ls_shift/su_max <0.001
_refine_ls_structure_factor_coef Fsqd
_refine_ls_weighting_details 'w = 1/[\s^2^(Fo^2^)+(0.0594P)^2^+1.79P] where P=(Fo^2^+2Fc^2^)/3'
_refine_ls_weighting_scheme calc
_refine_ls_wR_factor_all .151
_refine_ls_wR_factor_ref .109
_reflns_number_gt 2015
_reflns_number_total 3094
_reflns_threshold_expression I>2\s(I)
_cod_data_source_file bk1515.cif
_cod_data_source_block I
_cod_original_cell_volume 2574.0(10)
_cod_original_sg_symbol_H-M 'C 2/c'
_cod_database_code 2010981

loop_
_symmetry_equiv_pos_as_xyz
'x, y, z'
'-x, y, -z+1/2'
'x+1/2, y+1/2, z'
'-x+1/2, y+1/2, -z+1/2'
'-x, -y, -z'
'x, -y, z-1/2'
'-x+1/2, -y+1/2, -z'
'x+1/2, -y+1/2, z-1/2'

loop_
_atom_site_aniso_label
_atom_site_aniso_U_11
_atom_site_aniso_U_22
_atom_site_aniso_U_33
_atom_site_aniso_U_12
_atom_site_aniso_U_13
_atom_site_aniso_U_23
C1 .0428(10) .0445(10) .0380(9) .0015(8) .0071(8) .0021(8)
C2 .0399(9) .0409(9) .0359(9) -.0030(8) .0049(7) .0055(7)
C3 .0336(8) .0426(9) .0312(8) -.0015(7) .0027(6) .0051(7)
C4 .0346(9) .0424(10) .0371(9) -.0025(7) .0042(7) .0045(8)
C5 .0502(11) .0457(11) .0387(10) -.0001(9) .0108(8) .0116(8)
C6 .0536(11) .0539(12) .0339(9) .0007(9) .0129(8) .0066(8)
O1 .0809(11) .0457(8) .0406(7) -.0011(7) .0151(7) -.0015(6)
C7 .0720(14) .0437(11) .0531(12) -.0030(10) .0102(10) -.0004(9)
C8 .0371(9) .0434(10) .0323(8) -.0026(7) .0024(7) .0019(7)
C9 .0457(10) .0441(10) .0335(9) -.0029(8) .0045(7) .0020(8)
N1 .0439(9) .0407(8) .0385(8) -.0033(7) .0050(6) .0056(6)
C10 .0515(11) .0436(10) .0341(9) -.0066(8) .0050(8) .0045(8)
C11 .0538(11) .0478(11) .0366(9) .0025(9) .0136(8) .0071(8)
N2 .0594(10) .0324(8) .0341(7) .0027(7) .0067(7) .0014(6)
C12 .0663(13) .0378(10) .0316(9) .0057(9) .0050(8) -.0021(7)
C13 .0700(15) .0652(14) .0456(12) .0000(12) -.0055(10) .0015(11)
O2 .0976(13) .0358(8) .0649(10) .0057(8) -.0095(9) .0075(7)
N3 .0577(10) .0395(9) .0526(10) -.0032(8) .0091(8) .0049(8)
O3 .0900(12) .0437(8) .0608(10) -.0044(8) .0163(9) -.0018(7)

loop_
_atom_site_label
_atom_site_fract_x
_atom_site_fract_y
_atom_site_fract_z
_atom_site_U_iso_or_equiv
_atom_site_thermal_displace_type
_atom_site_calc_flag
_atom_site_refinement_flags
_atom_site_occupancy
_atom_site_disorder_group
_atom_site_type_symbol
C1 .87455(14) .2415(2) .59395(9) .0417(4) Uani d . 1 . C
C2 .88099(13) .2435(2) .52626(9) .0391(4) Uani d . 1 . C
H2 .88781(13) .3277(2) .50398(9) .051(3) Uiso calc R 1 . H
C3 .87684(13) .1146(2) .49309(8) .0361(4) Uani d . 1 . C
C4 .86632(13) -.0097(2) .52732(9) .0382(4) Uani d . 1 . C
C5 .85724(14) -.0128(2) .59424(9) .0445(4) Uani d . 1 . C
H5 .84818(14) -.0968(2) .61607(9) .051(3) Uiso calc R 1 . H
C6 .8623(2) .1148(2) .62691(9) .0465(5) Uani d . 1 . C
H6 .8574(2) .1169(2) .67213(9) .051(3) Uiso calc R 1 . H
O1 .87852(12) .35842(15) .63327(7) .0552(4) Uani d . 1 . O
C7 .8877(2) .4916(2) .60300(11) .0563(5) Uani d . 1 . C
H7A .8868(14) .5647(2) .6356(3) .093(4) Uiso calc R 1 . H
H7B .8330(7) .5048(8) .5668(6) .093(4) Uiso calc R 1 . H
H7C .9496(6) .4953(7) .5861(8) .093(4) Uiso calc R 1 . H
C8 .88287(13) .0770(2) .42409(8) .0380(4) Uani d . 1 . C
C9 .87660(14) -.0640(2) .41879(9) .0413(4) Uani d . 1 . C
H9 .87845(14) -.1156(2) .38001(9) .051(3) Uiso calc R 1 . H
N1 .86679(12) -.1208(2) .48136(8) .0413(4) Uani d . 1 . N
C10 .8950(2) .1828(2) .37167(9) .0433(4) Uani d . 1 . C
H10A .9575(2) .2324(2) .38548(9) .050(3) Uiso calc R 1 . H
H10B .8415(2) .2514(2) .36917(9) .050(3) Uiso calc R 1 . H
C11 .8943(2) .1224(2) .30197(9) .0454(5) Uani d . 1 . C
H11A .9152(2) .1952(2) .27370(9) .050(3) Uiso calc R 1 . H
H11B .9427(2) .0465(2) .30501(9) .050(3) Uiso calc R 1 . H
N2 .79779(13) .0692(2) .27069(7) .0421(4) Uani d . 1 . N
H2A .78426(13) -.0183(2) .27553(7) .051(3) Uiso calc R 1 . H
C12 .7294(2) .1507(2) .23482(9) .0456(5) Uani d . 1 . C
C13 .6325(2) .0817(3) .20683(11) .0620(6) Uani d . 1 . C
H13A .6306(6) -.0110(8) .2255(7) .093(4) Uiso calc R 1 . H
H13B .6264(6) .0750(17) .15904(14) .093(4) Uiso calc R 1 . H
H13C .5783(2) .1368(10) .2180(8) .093(4) Uiso calc R 1 . H
O2 .74487(14) .2758(2) .22447(9) .0688(5) Uani d . 1 . O
N3 .86643(14) -.2560(2) .50033(9) .0500(4) Uani d . 1 . N
O3 .87183(13) -.3404(2) .45566(8) .0644(5) Uani d . 1 . O

loop_
_atom_type_symbol
_atom_type_description
_atom_type_scat_dispersion_real
_atom_type_scat_dispersion_imag
_atom_type_scat_source
O O .0106 .0060 'International Tables Vol C Tables 4.2.6.8 and 6.1.1.4'
N N .0061 .0033 'International Tables Vol C Tables 4.2.6.8 and 6.1.1.4'
C C .0033 .0016 'International Tables Vol C Tables 4.2.6.8 and 6.1.1.4'
H H .0000 .0000 'International Tables Vol C Tables 4.2.6.8 and 6.1.1.4'

loop_
_geom_angle_atom_site_label_1
_geom_angle_atom_site_label_2
_geom_angle_atom_site_label_3
_geom_angle
_geom_angle_publ_flag
O1 C1 C2 124.3(2) yes
O1 C1 C6 114.6(2) yes
C2 C1 C6 121.1(2) yes
C1 C2 C3 117.4(2) yes
C4 C3 C2 120.3(2) yes
C4 C3 C8 107.3(2) yes
C2 C3 C8 132.3(2) yes
C5 C4 C3 122.8(2) yes
C5 C4 N1 130.1(2) yes
C3 C4 N1 107.1(2) yes
C4 C5 C6 116.6(2) yes
C5 C6 C1 121.8(2) yes
C1 O1 C7 118.0(2) yes
C9 C8 C3 107.9(2) yes
C9 C8 C10 128.8(2) yes
C3 C8 C10 123.3(2) yes
C8 C9 N1 108.9(2) no
N3 N1 C9 129.2(2) yes
N3 N1 C4 121.8(2) yes
C9 N1 C4 108.80(15) yes
C8 C10 C11 115.0(2) no
N2 C11 C10 113.6(2) no
C12 N2 C11 122.4(2) no
O2 C12 N2 122.1(2) no
O2 C12 C13 121.6(2) no
N2 C12 C13 116.3(2) no
O3 N3 N1 114.4(2) yes

loop_
_geom_bond_atom_site_label_1
_geom_bond_atom_site_label_2
_geom_bond_site_symmetry_2
_geom_bond_distance
_geom_bond_publ_flag
C1 O1 . 1.362(2) yes
C1 C2 . 1.389(3) yes
C1 C6 . 1.398(3) yes
C2 C3 . 1.392(3) yes
C3 C4 . 1.388(2) yes
C3 C8 . 1.459(2) yes
C4 C5 . 1.383(3) yes
C4 N1 . 1.407(2) yes
C5 C6 . 1.376(3) yes
O1 C7 . 1.419(2) no
C8 C9 . 1.344(3) yes
C8 C10 . 1.491(2) yes
C9 N1 . 1.404(2) yes
N1 N3 . 1.339(2) yes
C10 C11 . 1.523(3) no
C11 N2 . 1.447(3) no
N2 C12 . 1.327(2) no
C12 O2 . 1.229(2) yes
C12 C13 . 1.493(3) no
N3 O3 . 1.221(2) yes

loop_
_cod_related_entry_id
_cod_related_entry_database
_cod_related_entry_code
1 ChemSpider 8013806
